data_4328527
loop_
_publ_author_name
'Ruchi Gaur'
'Lallan Mishra'

_publ_section_title
;
 Synthesis and Characterization of Ru(II)-DMSO-Cl-Chalcone Complexes: DNA
 Binding, Nuclease, and Topoisomerase II Inhibitory Activity
;
_journal_name_full 'Inorganic Chemistry'
_journal_page_first 3059
_journal_page_last 3070
_journal_paper_doi 10.1021/ic202440r
_journal_volume 51
_journal_year 2012
_chemical_formula_sum 'C21 H29 Cl O5 Ru S3'
_chemical_formula_weight 594.17
_chemical_name_systematic
;
 ?
;
_space_group_IT_number 2
_symmetry_cell_setting triclinic
_symmetry_space_group_name_Hall '-P 1'
_symmetry_space_group_name_H-M 'P -1'
_atom_sites_solution_hydrogens geom
_atom_sites_solution_primary direct
_atom_sites_solution_secondary difmap
_audit_creation_method SHELXL-97
_cell_angle_alpha 107.394(7)
_cell_angle_beta 103.270(5)
_cell_angle_gamma 94.901(5)
_cell_formula_units_Z 2
_cell_length_a 8.3200(4)
_cell_length_b 12.4615(9)
_cell_length_c 12.9858(10)
_cell_measurement_temperature 293(2)
_cell_volume 1233.17(16)
_computing_structure_refinement 'SHELXL-97 (Sheldrick, 1997)'
_diffrn_ambient_temperature 293(2)
_diffrn_measured_fraction_theta_full 0.98
_diffrn_measured_fraction_theta_max 0.823
_diffrn_radiation_monochromator graphite
_diffrn_radiation_source 'fine-focus sealed tube'
_diffrn_radiation_type MoK\a
_diffrn_radiation_wavelength 0.71073
_diffrn_reflns_av_R_equivalents 0.0331
_diffrn_reflns_av_sigmaI/netI 0.0490
_diffrn_reflns_limit_h_max 8
_diffrn_reflns_limit_h_min -10
_diffrn_reflns_limit_k_max 14
_diffrn_reflns_limit_k_min -16
_diffrn_reflns_limit_l_max 17
_diffrn_reflns_limit_l_min -8
_diffrn_reflns_number 7811
_diffrn_reflns_theta_full 28.79
_diffrn_reflns_theta_max 28.79
_diffrn_reflns_theta_min 1.99
_exptl_absorpt_coefficient_mu 1.028
_exptl_absorpt_correction_type none
_exptl_crystal_colour Red
_exptl_crystal_density_diffrn 1.600
_exptl_crystal_description Block
_exptl_crystal_F_000 1020
_exptl_crystal_size_max .32
_exptl_crystal_size_mid .3
_exptl_crystal_size_min .25
_refine_diff_density_max 2.277
_refine_diff_density_min -2.320
_refine_diff_density_rms 0.206
_refine_ls_extinction_method none
_refine_ls_goodness_of_fit_ref 1.105
_refine_ls_hydrogen_treatment constr
_refine_ls_matrix_type full
_refine_ls_number_parameters 280
_refine_ls_number_reflns 5293
_refine_ls_number_restraints 0
_refine_ls_restrained_S_all 1.105
_refine_ls_R_factor_all 0.0790
_refine_ls_R_factor_gt 0.0614
_refine_ls_shift/su_max 0.008
_refine_ls_shift/su_mean 0.002
_refine_ls_structure_factor_coef Fsqd
_refine_ls_weighting_details 'calc w=1/[\s^2^(Fo^2^)+(0.1134P)^2^+2.7847P] where P=(Fo^2^+2Fc^2^)/3'
_refine_ls_weighting_scheme calc
_refine_ls_wR_factor_gt 0.1762
_refine_ls_wR_factor_ref 0.1863
_reflns_number_gt 4234
_reflns_number_total 5293
_reflns_threshold_expression >2sigma(I)
_cod_data_source_file ic202440r_si_002_1.cif
_cod_data_source_block complex1
_cod_depositor_comments
;
The following automatic conversions were performed:

'_refine_ls_hydrogen_treatment' value 'contr' was replaced with the
value 'constr' as specified in the replacement file
'src/cod-tools/trunk/data/replacement-values/replacement_values.lst'.

Automatic conversion script
Id: cif_fix_values 5376 2017-05-30 11:51:03Z andrius 
;
_cod_original_cell_volume 1233.17(14)
_cod_database_code 4328527

loop_
_symmetry_equiv_pos_as_xyz
'x, y, z'
'-x, -y, -z'

loop_
_atom_site_label
_atom_site_type_symbol
_atom_site_fract_x
_atom_site_fract_y
_atom_site_fract_z
_atom_site_U_iso_or_equiv
_atom_site_adp_type
_atom_site_occupancy
_atom_site_symmetry_multiplicity
_atom_site_calc_flag
_atom_site_refinement_flags
Ru01 Ru 0.88394(5) 0.22454(4) 0.32614(4) 0.01888(16) Uani 1 1 d .
S002 S 0.95097(17) 0.10225(12) 0.17793(13) 0.0232(3) Uani 1 1 d .
S003 S 1.14701(16) 0.25808(12) 0.44018(12) 0.0203(3) Uani 1 1 d .
Cl1 Cl 0.78230(18) 0.36031(12) 0.46241(13) 0.0262(3) Uani 1 1 d .
S005 S 0.79006(17) 0.08464(12) 0.38537(13) 0.0222(3) Uani 1 1 d .
O2 O 0.6484(5) 0.1974(3) 0.2188(4) 0.0216(8) Uani 1 1 d .
O3 O 1.2247(5) 0.1587(4) 0.4551(4) 0.0295(10) Uani 1 1 d .
O5 O 0.8072(6) -0.0347(4) 0.3272(4) 0.0311(10) Uani 1 1 d .
O4 O 1.0172(6) 0.1569(4) 0.1064(4) 0.0348(11) Uani 1 1 d .
O1 O 0.9507(5) 0.3579(3) 0.2694(3) 0.0224(8) Uani 1 1 d .
C15 C 1.1933(7) 0.6344(5) 0.2095(5) 0.0259(12) Uani 1 1 d .
C012 C 0.6737(7) 0.3756(5) 0.1755(5) 0.0222(12) Uani 1 1 d .
C013 C 0.4077(7) 0.2527(6) 0.1360(5) 0.0283(13) Uani 1 1 d .
H013 H 0.3480 0.1855 0.1349 0.034 Uiso 1 1 calc R
C014 C 0.5844(7) 0.2752(5) 0.1811(5) 0.0211(11) Uani 1 1 d .
C015 C 0.5800(8) 0.4498(6) 0.1323(6) 0.0290(13) Uani 1 1 d .
H015 H 0.6371 0.5165 0.1307 0.035 Uiso 1 1 calc R
C016 C 0.9401(7) 0.4929(5) 0.1800(5) 0.0250(12) Uani 1 1 d .
H016 H 0.8835 0.5113 0.1186 0.030 Uiso 1 1 calc R
C017 C 1.1371(8) 0.6669(5) 0.1158(6) 0.0288(13) Uani 1 1 d .
H017 H 1.0298 0.6361 0.0692 0.035 Uiso 1 1 calc R
C018 C 1.3534(8) 0.6861(6) 0.2807(6) 0.0311(14) Uani 1 1 d .
H018 H 1.3914 0.6680 0.3456 0.037 Uiso 1 1 calc R
C019 C 0.8651(8) 0.1092(6) 0.5320(5) 0.0300(14) Uani 1 1 d .
H01A H 0.9844 0.1124 0.5516 0.045 Uiso 1 1 calc R
H01B H 0.8132 0.0482 0.5505 0.045 Uiso 1 1 calc R
H01C H 0.8382 0.1801 0.5730 0.045 Uiso 1 1 calc R
C020 C 1.1760(8) 0.3572(5) 0.5787(6) 0.0308(14) Uani 1 1 d .
H02A H 1.1074 0.3263 0.6167 0.046 Uiso 1 1 calc R
H02B H 1.1444 0.4281 0.5734 0.046 Uiso 1 1 calc R
H02C H 1.2914 0.3700 0.6199 0.046 Uiso 1 1 calc R
C021 C 0.4089(8) 0.4275(6) 0.0928(6) 0.0329(15) Uani 1 1 d .
H021 H 0.3513 0.4784 0.0656 0.039 Uiso 1 1 calc R
C022 C 0.7723(8) 0.0008(6) 0.0867(6) 0.0362(16) Uani 1 1 d .
H02D H 0.6843 0.0402 0.0628 0.054 Uiso 1 1 calc R
H02E H 0.7347 -0.0464 0.1258 0.054 Uiso 1 1 calc R
H02F H 0.8018 -0.0459 0.0226 0.054 Uiso 1 1 calc R
C023 C 1.2385(9) 0.7447(6) 0.0906(6) 0.0348(15) Uani 1 1 d .
H023 H 1.1996 0.7650 0.0271 0.042 Uiso 1 1 calc R
C024 C 0.3220(8) 0.3262(6) 0.0942(6) 0.0323(14) Uani 1 1 d .
H024 H 0.2060 0.3091 0.0667 0.039 Uiso 1 1 calc R
C025 C 1.0868(9) 0.0060(6) 0.2057(6) 0.0342(15) Uani 1 1 d .
H02G H 1.1922 0.0482 0.2556 0.051 Uiso 1 1 calc R
H02H H 1.1044 -0.0404 0.1368 0.051 Uiso 1 1 calc R
H02I H 1.0373 -0.0419 0.2398 0.051 Uiso 1 1 calc R
C026 C 1.4553(9) 0.7631(6) 0.2565(7) 0.0407(17) Uani 1 1 d .
H026 H 1.5617 0.7956 0.3038 0.049 Uiso 1 1 calc R
C027 C 0.8561(7) 0.4047(5) 0.2125(5) 0.0221(12) Uani 1 1 d .
C028 C 0.5723(8) 0.0824(6) 0.3757(7) 0.0335(15) Uani 1 1 d .
H02J H 0.5120 0.0696 0.2995 0.050 Uiso 1 1 calc R
H02K H 0.5559 0.1541 0.4226 0.050 Uiso 1 1 calc R
H02L H 0.5318 0.0221 0.3999 0.050 Uiso 1 1 calc R
C029 C 1.0958(7) 0.5476(5) 0.2361(5) 0.0249(12) Uani 1 1 d .
H029 H 1.1473 0.5286 0.2983 0.030 Uiso 1 1 calc R
C030 C 1.3970(10) 0.7915(6) 0.1602(7) 0.0428(18) Uani 1 1 d .
H030 H 1.4655 0.8424 0.1427 0.051 Uiso 1 1 calc R
C031 C 1.2873(7) 0.3386(6) 0.3938(6) 0.0299(14) Uani 1 1 d .
H03A H 1.2873 0.2966 0.3187 0.045 Uiso 1 1 calc R
H03B H 1.3984 0.3522 0.4423 0.045 Uiso 1 1 calc R
H03C H 1.2514 0.4102 0.3957 0.045 Uiso 1 1 calc R

loop_
_atom_site_aniso_label
_atom_site_aniso_U_11
_atom_site_aniso_U_22
_atom_site_aniso_U_33
_atom_site_aniso_U_23
_atom_site_aniso_U_13
_atom_site_aniso_U_12
Ru01 0.0144(2) 0.0172(2) 0.0240(3) 0.00680(18) 0.00323(17) 0.00260(16)
S002 0.0196(7) 0.0222(7) 0.0258(8) 0.0052(6) 0.0065(6) 0.0019(5)
S003 0.0160(6) 0.0193(7) 0.0245(7) 0.0068(6) 0.0031(5) 0.0044(5)
Cl1 0.0244(7) 0.0224(7) 0.0310(8) 0.0068(6) 0.0071(6) 0.0070(5)
S005 0.0184(6) 0.0205(7) 0.0292(8) 0.0096(6) 0.0073(6) 0.0042(5)
O2 0.0147(18) 0.0173(18) 0.029(2) 0.0085(17) -0.0009(16) 0.0003(14)
O3 0.026(2) 0.026(2) 0.037(3) 0.013(2) 0.0042(19) 0.0108(18)
O5 0.035(2) 0.019(2) 0.040(3) 0.0088(19) 0.013(2) 0.0050(18)
O4 0.035(3) 0.033(3) 0.037(3) 0.010(2) 0.015(2) 0.002(2)
O1 0.0200(19) 0.0206(19) 0.026(2) 0.0092(17) 0.0038(17) 0.0006(15)
C15 0.022(3) 0.025(3) 0.031(3) 0.009(3) 0.008(2) 0.003(2)
C012 0.016(3) 0.025(3) 0.023(3) 0.007(2) 0.002(2) 0.002(2)
C013 0.018(3) 0.033(3) 0.030(3) 0.009(3) 0.003(2) -0.001(2)
C014 0.022(3) 0.021(3) 0.020(3) 0.005(2) 0.004(2) 0.005(2)
C015 0.028(3) 0.029(3) 0.032(3) 0.014(3) 0.007(3) 0.005(2)
C016 0.026(3) 0.024(3) 0.025(3) 0.010(2) 0.004(2) 0.005(2)
C017 0.033(3) 0.023(3) 0.032(3) 0.010(3) 0.011(3) 0.005(2)
C018 0.025(3) 0.033(3) 0.036(4) 0.014(3) 0.005(3) 0.006(3)
C019 0.031(3) 0.035(3) 0.029(3) 0.014(3) 0.012(3) 0.008(3)
C020 0.027(3) 0.029(3) 0.030(3) 0.005(3) 0.002(3) 0.004(3)
C021 0.022(3) 0.039(4) 0.041(4) 0.019(3) 0.006(3) 0.015(3)
C022 0.029(3) 0.031(3) 0.033(4) -0.007(3) 0.009(3) -0.008(3)
C023 0.045(4) 0.029(3) 0.040(4) 0.018(3) 0.019(3) 0.011(3)
C024 0.021(3) 0.040(4) 0.034(4) 0.011(3) 0.004(3) 0.008(3)
C025 0.034(3) 0.033(3) 0.035(4) 0.003(3) 0.015(3) 0.017(3)
C026 0.024(3) 0.034(4) 0.061(5) 0.016(4) 0.009(3) -0.004(3)
C027 0.017(3) 0.023(3) 0.024(3) 0.007(2) 0.001(2) 0.004(2)
C028 0.022(3) 0.031(3) 0.056(5) 0.024(3) 0.013(3) 0.004(2)
C029 0.025(3) 0.024(3) 0.024(3) 0.009(2) 0.003(2) 0.002(2)
C030 0.042(4) 0.029(3) 0.062(5) 0.015(4) 0.024(4) -0.001(3)
C031 0.016(3) 0.032(3) 0.044(4) 0.017(3) 0.008(3) 0.000(2)

loop_
_atom_type_symbol
_atom_type_description
_atom_type_scat_dispersion_real
_atom_type_scat_dispersion_imag
_atom_type_scat_source
C C 0.0033 0.0016 'International Tables Vol C Tables 4.2.6.8 and 6.1.1.4'
H H 0.0000 0.0000 'International Tables Vol C Tables 4.2.6.8 and 6.1.1.4'
O O 0.0106 0.0060 'International Tables Vol C Tables 4.2.6.8 and 6.1.1.4'
S S 0.1246 0.1234 'International Tables Vol C Tables 4.2.6.8 and 6.1.1.4'
Ru Ru -1.2594 0.8363 'International Tables Vol C Tables 4.2.6.8 and 6.1.1.4'
Cl Cl 0.1484 0.1585 'International Tables Vol C Tables 4.2.6.8 and 6.1.1.4'

loop_
_geom_angle_atom_site_label_1
_geom_angle_atom_site_label_2
_geom_angle_atom_site_label_3
_geom_angle
O2 Ru01 O1 88.20(15)
O2 Ru01 S005 87.77(11)
O1 Ru01 S005 175.16(12)
O2 Ru01 S003 177.74(12)
O1 Ru01 S003 89.68(12)
S005 Ru01 S003 94.38(5)
O2 Ru01 S002 85.75(12)
O1 Ru01 S002 88.21(12)
S005 Ru01 S002 94.16(5)
S003 Ru01 S002 93.42(5)
O2 Ru01 Cl1 86.70(12)
O1 Ru01 Cl1 87.71(12)
S005 Ru01 Cl1 89.38(5)
S003 Ru01 Cl1 93.99(5)
S002 Ru01 Cl1 171.52(5)
O4 S002 C025 106.6(3)
O4 S002 C022 105.7(3)
C025 S002 C022 98.7(4)
O4 S002 Ru01 115.0(2)
C025 S002 Ru01 117.9(2)
C022 S002 Ru01 111.1(2)
O3 S003 C031 107.0(3)
O3 S003 C020 106.3(3)
C031 S003 C020 98.4(3)
O3 S003 Ru01 118.31(19)
C031 S003 Ru01 110.0(2)
C020 S003 Ru01 114.8(2)
O5 S005 C028 105.8(3)
O5 S005 C019 106.8(3)
C028 S005 C019 98.9(3)
O5 S005 Ru01 118.67(19)
C028 S005 Ru01 109.4(2)
C019 S005 Ru01 115.2(2)
C014 O2 Ru01 124.0(3)
C027 O1 Ru01 128.0(4)
C017 C15 C018 117.9(6)
C017 C15 C029 123.3(6)
C018 C15 C029 118.8(6)
C015 C012 C014 118.2(5)
C015 C012 C027 119.1(5)
C014 C012 C027 122.8(5)
C024 C013 C014 122.4(6)
C024 C013 H013 118.8
C014 C013 H013 118.8
O2 C014 C013 115.4(5)
O2 C014 C012 127.0(5)
C013 C014 C012 117.5(5)
C021 C015 C012 122.9(6)
C021 C015 H015 118.6
C012 C015 H015 118.6
C029 C016 C027 121.9(6)
C029 C016 H016 119.0
C027 C016 H016 119.0
C15 C017 C023 121.1(6)
C15 C017 H017 119.4
C023 C017 H017 119.4
C026 C018 C15 121.5(7)
C026 C018 H018 119.3
C15 C018 H018 119.3
S005 C019 H01A 109.5
S005 C019 H01B 109.5
H01A C019 H01B 109.5
S005 C019 H01C 109.5
H01A C019 H01C 109.5
H01B C019 H01C 109.5
S003 C020 H02A 109.5
S003 C020 H02B 109.5
H02A C020 H02B 109.5
S003 C020 H02C 109.5
H02A C020 H02C 109.5
H02B C020 H02C 109.5
C015 C021 C024 118.8(6)
C015 C021 H021 120.6
C024 C021 H021 120.6
S002 C022 H02D 109.5
S002 C022 H02E 109.5
H02D C022 H02E 109.5
S002 C022 H02F 109.5
H02D C022 H02F 109.5
H02E C022 H02F 109.5
C030 C023 C017 119.6(7)
C030 C023 H023 120.2
C017 C023 H023 120.2
C013 C024 C021 120.2(6)
C013 C024 H024 119.9
C021 C024 H024 119.9
S002 C025 H02G 109.5
S002 C025 H02H 109.5
H02G C025 H02H 109.5
S002 C025 H02I 109.5
H02G C025 H02I 109.5
H02H C025 H02I 109.5
C018 C026 C030 119.1(7)
C018 C026 H026 120.4
C030 C026 H026 120.4
O1 C027 C012 125.0(5)
O1 C027 C016 115.7(5)
C012 C027 C016 119.3(5)
S005 C028 H02J 109.5
S005 C028 H02K 109.5
H02J C028 H02K 109.5
S005 C028 H02L 109.5
H02J C028 H02L 109.5
H02K C028 H02L 109.5
C016 C029 C15 126.7(6)
C016 C029 H029 116.7
C15 C029 H029 116.7
C023 C030 C026 120.7(6)
C023 C030 H030 119.7
C026 C030 H030 119.7
S003 C031 H03A 109.5
S003 C031 H03B 109.5
H03A C031 H03B 109.5
S003 C031 H03C 109.5
H03A C031 H03C 109.5
H03B C031 H03C 109.5

loop_
_geom_bond_atom_site_label_1
_geom_bond_atom_site_label_2
_geom_bond_distance
Ru01 O2 2.061(4)
Ru01 O1 2.091(4)
Ru01 S005 2.2552(15)
Ru01 S003 2.2680(14)
Ru01 S002 2.2852(15)
Ru01 Cl1 2.4188(15)
S002 O4 1.476(5)
S002 C025 1.775(7)
S002 C022 1.785(6)
S003 O3 1.487(4)
S003 C031 1.793(6)
S003 C020 1.800(7)
S005 O5 1.489(4)
S005 C028 1.784(6)
S005 C019 1.784(7)
O2 C014 1.309(7)
O1 C027 1.254(7)
C15 C017 1.389(9)
C15 C018 1.406(9)
C15 C029 1.466(8)
C012 C015 1.417(8)
C012 C014 1.430(8)
C012 C027 1.460(7)
C013 C024 1.369(9)
C013 C014 1.421(8)
C013 H013 0.9300
C015 C021 1.370(9)
C015 H015 0.9300
C016 C029 1.339(8)
C016 C027 1.469(8)
C016 H016 0.9300
C017 C023 1.392(9)
C017 H017 0.9300
C018 C026 1.380(9)
C018 H018 0.9300
C019 H01A 0.9600
C019 H01B 0.9600
C019 H01C 0.9600
C020 H02A 0.9600
C020 H02B 0.9600
C020 H02C 0.9600
C021 C024 1.408(10)
C021 H021 0.9300
C022 H02D 0.9600
C022 H02E 0.9600
C022 H02F 0.9600
C023 C030 1.379(11)
C023 H023 0.9300
C024 H024 0.9300
C025 H02G 0.9600
C025 H02H 0.9600
C025 H02I 0.9600
C026 C030 1.392(12)
C026 H026 0.9300
C028 H02J 0.9600
C028 H02K 0.9600
C028 H02L 0.9600
C029 H029 0.9300
C030 H030 0.9300
C031 H03A 0.9600
C031 H03B 0.9600
C031 H03C 0.9600

loop_
_geom_torsion_atom_site_label_1
_geom_torsion_atom_site_label_2
_geom_torsion_atom_site_label_3
_geom_torsion_atom_site_label_4
_geom_torsion
O2 Ru01 S002 O4 90.7(2)
O1 Ru01 S002 O4 2.4(2)
S005 Ru01 S002 O4 178.1(2)
S003 Ru01 S002 O4 -87.2(2)
Cl1 Ru01 S002 O4 63.6(4)
O2 Ru01 S002 C025 -142.2(3)
O1 Ru01 S002 C025 129.5(3)
S005 Ru01 S002 C025 -54.7(3)
S003 Ru01 S002 C025 39.9(3)
Cl1 Ru01 S002 C025 -169.2(4)
O2 Ru01 S002 C022 -29.3(3)
O1 Ru01 S002 C022 -117.6(3)
S005 Ru01 S002 C022 58.1(3)
S003 Ru01 S002 C022 152.8(3)
Cl1 Ru01 S002 C022 -56.4(5)
O2 Ru01 S003 O3 -122(3)
O1 Ru01 S003 O3 -142.3(2)
S005 Ru01 S003 O3 40.3(2)
S002 Ru01 S003 O3 -54.1(2)
Cl1 Ru01 S003 O3 130.0(2)
O2 Ru01 S003 C031 1(3)
O1 Ru01 S003 C031 -19.0(3)
S005 Ru01 S003 C031 163.7(2)
S002 Ru01 S003 C031 69.2(2)
Cl1 Ru01 S003 C031 -106.6(2)
O2 Ru01 S003 C020 111(3)
O1 Ru01 S003 C020 90.9(3)
S005 Ru01 S003 C020 -86.5(3)
S002 Ru01 S003 C020 179.0(3)
Cl1 Ru01 S003 C020 3.2(3)
O2 Ru01 S005 O5 90.3(3)
O1 Ru01 S005 O5 124.0(14)
S003 Ru01 S005 O5 -89.0(2)
S002 Ru01 S005 O5 4.8(2)
Cl1 Ru01 S005 O5 177.1(2)
O2 Ru01 S005 C028 -31.1(3)
O1 Ru01 S005 C028 2.6(15)
S003 Ru01 S005 C028 149.6(3)
S002 Ru01 S005 C028 -116.6(3)
Cl1 Ru01 S005 C028 55.7(3)
O2 Ru01 S005 C019 -141.3(3)
O1 Ru01 S005 C019 -107.7(14)
S003 Ru01 S005 C019 39.3(2)
S002 Ru01 S005 C019 133.1(2)
Cl1 Ru01 S005 C019 -54.6(2)
O1 Ru01 O2 C014 -23.2(4)
S005 Ru01 O2 C014 154.1(4)
S003 Ru01 O2 C014 -43(3)
S002 Ru01 O2 C014 -111.5(4)
Cl1 Ru01 O2 C014 64.6(4)
O2 Ru01 O1 C027 13.0(5)
S005 Ru01 O1 C027 -20.7(18)
S003 Ru01 O1 C027 -167.8(5)
S002 Ru01 O1 C027 98.8(5)
Cl1 Ru01 O1 C027 -73.8(5)
Ru01 O2 C014 C013 -162.3(4)
Ru01 O2 C014 C012 21.1(8)
C024 C013 C014 O2 179.4(6)
C024 C013 C014 C012 -3.7(9)
C015 C012 C014 O2 -179.5(6)
C027 C012 C014 O2 0.3(10)
C015 C012 C014 C013 4.0(9)
C027 C012 C014 C013 -176.2(6)
C014 C012 C015 C021 -2.1(10)
C027 C012 C015 C021 178.1(6)
C018 C15 C017 C023 2.6(9)
C029 C15 C017 C023 -176.1(6)
C017 C15 C018 C026 -2.8(10)
C029 C15 C018 C026 175.9(6)
C012 C015 C021 C024 -0.5(11)
C15 C017 C023 C030 -0.7(10)
C014 C013 C024 C021 1.2(10)
C015 C021 C024 C013 1.0(11)
C15 C018 C026 C030 1.1(11)
Ru01 O1 C027 C012 1.4(9)
Ru01 O1 C027 C016 -177.0(4)
C015 C012 C027 O1 167.0(6)
C014 C012 C027 O1 -12.8(10)
C015 C012 C027 C016 -14.7(9)
C014 C012 C027 C016 165.5(6)
C029 C016 C027 O1 -22.1(9)
C029 C016 C027 C012 159.5(6)
C027 C016 C029 C15 178.2(6)
C017 C15 C029 C016 -3.8(10)
C018 C15 C029 C016 177.6(6)
C017 C023 C030 C026 -1.1(11)
C018 C026 C030 C023 0.9(11)
